data_2012780
loop_
_publ_author_name
'Harrison, William T. A.'
'Howie, R. Alan'
'Skakle, Janet M. S.'
'Wardell, James L.'

_publ_section_title
;6,6-Diphenyl-6,7-dihydro-5<i>H</i>-1,3,4,8-tetrathia-6-stannazulene-2-thione
 and
 6,6'-spirobi[6,7-dihydro-5<i>H</i>-1,3,4,8-tetrathia-6-stannazulene]-2,2'-dithione
;
_journal_issue 6
_journal_name_full 'Acta Crystallographica Section C'
_journal_page_first m351
_journal_page_last m354
_journal_paper_doi 10.1107/S0108270102007898
_journal_volume 58
_journal_year 2002
_chemical_formula_iupac '[Sn (C10 H8 S10)]'
_chemical_formula_moiety 'C10 H8 S10 Sn'
_chemical_formula_sum 'C10 H8 S10 Sn'
_chemical_formula_weight 567.45
_chemical_name_systematic
;
6,6'-spirobi[6,7-dihydro-5H-1,3,4,8-tetrathia-6-stannaazulene]-2,2'-dithione
;
_space_group_IT_number 14
_symmetry_cell_setting monoclinic
_symmetry_space_group_name_Hall '-P 2yn'
_symmetry_space_group_name_H-M 'P 1 21/n 1'
_atom_sites_solution_hydrogens geom
_atom_sites_solution_primary direct
_atom_sites_solution_secondary difmap
_audit_creation_method SHELXL97
_cell_angle_alpha 90
_cell_angle_beta 114.6250(10)
_cell_angle_gamma 90
_cell_formula_units_Z 4
_cell_length_a 11.3973(4)
_cell_length_b 14.2749(5)
_cell_length_c 12.5609(5)
_cell_measurement_reflns_used 7784
_cell_measurement_temperature 297(2)
_cell_measurement_theta_max 30.61
_cell_measurement_theta_min 2.28
_cell_volume 1857.74(12)
_computing_cell_refinement 'SAINT (Bruker, 1999)'
_computing_data_collection 'SMART (Bruker, 1999)'
_computing_data_reduction SAINT
_computing_molecular_graphics 'ORTEP-3 (Farrugia, 1997)'
_computing_publication_material 'SHELXL97 and PLATON (Spek, 1990)'
_computing_structure_refinement 'SHELXL97 (Sheldrick, 1997)'
_computing_structure_solution 'SHELXS97 (Sheldrick, 1990)'
_diffrn_ambient_temperature 297(2)
_diffrn_measured_fraction_theta_full 0.985
_diffrn_measured_fraction_theta_max 0.909
_diffrn_measurement_device_type 'Bruker SMART 1000 CCD area-detector'
_diffrn_measurement_method '\f and \w'
_diffrn_radiation_monochromator graphite
_diffrn_radiation_source 'fine-focus sealed tube'
_diffrn_radiation_type MoK\a
_diffrn_radiation_wavelength 0.71073
_diffrn_reflns_av_R_equivalents 0.033
_diffrn_reflns_av_sigmaI/netI 0.030
_diffrn_reflns_limit_h_max 16
_diffrn_reflns_limit_h_min -16
_diffrn_reflns_limit_k_max 19
_diffrn_reflns_limit_k_min -10
_diffrn_reflns_limit_l_max 17
_diffrn_reflns_limit_l_min -18
_diffrn_reflns_number 15205
_diffrn_reflns_theta_full 29.50
_diffrn_reflns_theta_max 30.81
_diffrn_reflns_theta_min 2.03
_diffrn_standards_decay_% 0
_diffrn_standards_number 0
_exptl_absorpt_coefficient_mu 2.487
_exptl_absorpt_correction_T_max 0.780
_exptl_absorpt_correction_T_min 0.347
_exptl_absorpt_correction_type multi-scan
_exptl_absorpt_process_details '(SADABS; Sheldrick, 1996)'
_exptl_crystal_colour 'dark red-brown'
_exptl_crystal_density_diffrn 2.029
_exptl_crystal_density_meas ?
_exptl_crystal_density_method 'not measured'
_exptl_crystal_description rod
_exptl_crystal_F_000 1112
_exptl_crystal_size_max 0.60
_exptl_crystal_size_mid 0.25
_exptl_crystal_size_min 0.10
_refine_diff_density_max 1.31
_refine_diff_density_min -0.75
_refine_ls_extinction_method none
_refine_ls_goodness_of_fit_ref 1.011
_refine_ls_hydrogen_treatment constr
_refine_ls_matrix_type full
_refine_ls_number_parameters 190
_refine_ls_number_reflns 5312
_refine_ls_number_restraints 0
_refine_ls_restrained_S_all 1.011
_refine_ls_R_factor_all 0.047
_refine_ls_R_factor_gt 0.033
_refine_ls_shift/su_max 0.001
_refine_ls_shift/su_mean 0.000
_refine_ls_structure_factor_coef Fsqd
_refine_ls_weighting_details 'calc w = 1/[\s^2^(Fo^2^)+(0.0498P)^2^+1.0773P] where P=(Fo^2^+2Fc^2^)/3'
_refine_ls_weighting_scheme calc
_refine_ls_wR_factor_gt 0.083
_refine_ls_wR_factor_ref 0.091
_reflns_number_gt 4279
_reflns_number_total 5312
_reflns_threshold_expression I>2\s(I)
_cod_data_source_file tr1026.cif
_cod_data_source_block V
_cod_depositor_comments
;
The following automatic conversions were performed:

'_exptl_crystal_density_meas' value 'not measured' was changed to '?'
- the value is perceived as not measured.

Automatic conversion script
Id: cif_fix_values 3008 2015-01-20 13:52:24Z robertas 
;
_cod_original_sg_symbol_Hall 'P 2yn'
_cod_original_sg_symbol_H-M 'P 21/n'
_cod_database_code 2012780
_cod_database_fobs_code 2012780

loop_
_symmetry_equiv_pos_as_xyz
'x, y, z'
'x+1/2, -y+1/2, z+1/2'
'-x, -y, -z'
'-x-1/2, y-1/2, -z-1/2'

loop_
_atom_site_label
_atom_site_fract_x
_atom_site_fract_y
_atom_site_fract_z
_atom_site_U_iso_or_equiv
_atom_site_adp_type
_atom_site_calc_flag
_atom_site_refinement_flags
_atom_site_occupancy
_atom_site_disorder_assembly
_atom_site_disorder_group
_atom_site_type_symbol
Sn1 0.013577(19) 0.240768(14) 0.707097(18) 0.03320(7) Uani d . 1 . . Sn
S1 -0.27731(7) 0.31717(6) 0.67784(7) 0.04065(18) Uani d . 1 . . S
S2 -0.07947(8) 0.45489(6) 0.59749(7) 0.03866(17) Uani d . 1 . . S
S3 -0.23058(8) 0.46297(6) 0.86210(8) 0.04340(19) Uani d . 1 . . S
S4 -0.05854(8) 0.57353(5) 0.80067(7) 0.03910(17) Uani d . 1 . . S
S5 -0.10852(10) 0.63033(7) 1.00619(8) 0.0552(3) Uani d . 1 . . S
S6 0.09415(10) 0.10155(7) 0.53597(10) 0.0576(3) Uani d . 1 . . S
S7 0.31270(10) 0.14326(9) 0.81993(9) 0.0620(3) Uani d . 1 . . S
S8 0.21824(9) 0.26740(7) 0.47814(8) 0.0461(2) Uani d . 1 . . S
S9 0.39717(8) 0.30331(8) 0.71610(8) 0.0499(2) Uani d . 1 . . S
S10 0.40256(12) 0.42571(9) 0.52606(12) 0.0708(3) Uani d . 1 . . S
C1 -0.1435(3) 0.2390(2) 0.7596(3) 0.0361(6) Uani d . 1 . . C
H1A -0.1766 0.1755 0.7516 0.043 Uiso calc R 1 . . H
H1B -0.1101 0.2555 0.8419 0.043 Uiso calc R 1 . . H
C2 0.0605(3) 0.3806(2) 0.6695(3) 0.0406(7) Uani d . 1 . . C
H2A 0.1177 0.4100 0.7423 0.049 Uiso calc R 1 . . H
H2B 0.1068 0.3757 0.6200 0.049 Uiso calc R 1 . . H
C3 -0.2033(3) 0.4227(2) 0.7432(3) 0.0344(6) Uani d . 1 . . C
C4 -0.1237(3) 0.4752(2) 0.7140(2) 0.0315(5) Uani d . 1 . . C
C5 -0.1304(3) 0.5588(2) 0.8963(3) 0.0358(6) Uani d . 1 . . C
C6 -0.0393(4) 0.1559(3) 0.5519(3) 0.0564(10) Uani d . 1 . . C
H6A -0.0983 0.1075 0.5532 0.068 Uiso calc R 1 . . H
H6B -0.0850 0.1949 0.4838 0.068 Uiso calc R 1 . . H
C7 0.1706(4) 0.1682(3) 0.8413(4) 0.0596(11) Uani d . 1 . . C
H7A 0.1965 0.2046 0.9127 0.072 Uiso calc R 1 . . H
H7B 0.1374 0.1091 0.8551 0.072 Uiso calc R 1 . . H
C8 0.2107(3) 0.1910(2) 0.5839(3) 0.0400(7) Uani d . 1 . . C
C9 0.2940(3) 0.2081(3) 0.6952(3) 0.0421(7) Uani d . 1 . . C
C10 0.3428(3) 0.3370(3) 0.5707(3) 0.0450(7) Uani d . 1 . . C

loop_
_atom_site_aniso_label
_atom_site_aniso_U_11
_atom_site_aniso_U_22
_atom_site_aniso_U_33
_atom_site_aniso_U_12
_atom_site_aniso_U_13
_atom_site_aniso_U_23
Sn1 0.03190(11) 0.03361(12) 0.03809(12) 0.00304(7) 0.01855(8) -0.00084(8)
S1 0.0299(3) 0.0400(4) 0.0529(4) -0.0073(3) 0.0181(3) -0.0106(3)
S2 0.0458(4) 0.0389(4) 0.0377(4) 0.0054(3) 0.0238(3) 0.0039(3)
S3 0.0494(4) 0.0418(4) 0.0528(5) 0.0009(3) 0.0350(4) -0.0049(3)
S4 0.0416(4) 0.0295(4) 0.0484(4) -0.0024(3) 0.0210(3) -0.0040(3)
S5 0.0644(6) 0.0510(5) 0.0393(4) 0.0180(4) 0.0110(4) -0.0110(4)
S6 0.0639(6) 0.0452(5) 0.0853(7) -0.0149(4) 0.0524(6) -0.0262(5)
S7 0.0496(5) 0.0808(8) 0.0632(6) 0.0296(5) 0.0310(5) 0.0358(5)
S8 0.0481(5) 0.0556(5) 0.0404(4) -0.0050(4) 0.0242(4) 0.0002(4)
S9 0.0361(4) 0.0607(6) 0.0497(5) -0.0038(4) 0.0147(4) -0.0001(4)
S10 0.0627(6) 0.0558(6) 0.0968(8) -0.0083(5) 0.0362(6) 0.0207(6)
C1 0.0332(14) 0.0351(15) 0.0438(16) -0.0064(11) 0.0200(12) -0.0050(12)
C2 0.0374(16) 0.0373(16) 0.0555(18) 0.0036(12) 0.0274(14) 0.0007(14)
C3 0.0320(14) 0.0322(15) 0.0414(15) 0.0018(11) 0.0177(12) -0.0044(11)
C4 0.0313(13) 0.0301(14) 0.0355(13) 0.0029(11) 0.0163(11) -0.0014(11)
C5 0.0368(15) 0.0311(14) 0.0357(14) 0.0102(12) 0.0115(12) -0.0010(11)
C6 0.0428(19) 0.069(3) 0.063(2) -0.0108(17) 0.0275(17) -0.0276(19)
C7 0.054(2) 0.079(3) 0.058(2) 0.025(2) 0.0359(18) 0.027(2)
C8 0.0438(17) 0.0365(16) 0.0511(17) 0.0008(13) 0.0312(15) -0.0015(13)
C9 0.0348(15) 0.0459(18) 0.0509(18) 0.0089(13) 0.0233(14) 0.0096(14)
C10 0.0365(16) 0.0436(19) 0.0588(19) 0.0022(13) 0.0236(15) 0.0050(15)

loop_
_atom_type_symbol
_atom_type_description
_atom_type_scat_dispersion_real
_atom_type_scat_dispersion_imag
_atom_type_scat_source
C C 0.0033 0.0016 'International Tables Vol C Tables 4.2.6.8 and 6.1.1.4'
H H 0.0000 0.0000 'International Tables Vol C Tables 4.2.6.8 and 6.1.1.4'
S S 0.1246 0.1234 'International Tables Vol C Tables 4.2.6.8 and 6.1.1.4'
Sn Sn -0.6537 1.4246 'International Tables Vol C Tables 4.2.6.8 and 6.1.1.4'

loop_
_geom_angle_atom_site_label_1
_geom_angle_atom_site_label_2
_geom_angle_atom_site_label_3
_geom_angle_site_symmetry_1
_geom_angle_site_symmetry_3
_geom_angle
_geom_angle_publ_flag
C7 Sn1 C1 . . 106.37(13) yes
C7 Sn1 C6 . . 105.46(18) yes
C1 Sn1 C6 . . 108.40(13) yes
C7 Sn1 C2 . . 114.51(16) yes
C1 Sn1 C2 . . 112.98(12) yes
C6 Sn1 C2 . . 108.73(16) yes
C7 Sn1 S5 . 3_567 70.88(13) yes
C1 Sn1 S5 . 3_567 70.01(9) yes
C6 Sn1 S5 . 3_567 174.96(13) yes
C2 Sn1 S5 . 3_567 76.17(9) yes
C3 S1 C1 . . 97.83(14) ?
C3 S1 S5 . 4_557 164.05(11) ?
C1 S1 S5 . 4_557 84.04(10) ?
C4 S2 C2 . . 100.33(14) ?
C4 S2 S7 . 2_454 142.92(10) ?
C2 S2 S7 . 2_454 97.72(12) ?
C5 S3 C3 . . 98.02(15) ?
C5 S4 C4 . . 97.74(14) ?
C5 S5 S1 . 4_567 92.03(11) ?
C5 S5 Sn1 . 3_567 169.07(11) ?
S1 S5 Sn1 4_567 3_567 98.16(3) ?
C8 S6 C6 . . 101.69(17) ?
C9 S7 C7 . . 104.44(16) ?
C9 S7 S2 . 2 165.91(13) ?
C7 S7 S2 . 2 83.85(12) ?
C10 S8 C8 . . 97.74(17) ?
C10 S9 C9 . . 97.75(17) ?
C10 S10 S10 . 3_666 164.56(14) ?
S1 C1 Sn1 . . 115.34(16) ?
S1 C1 H1A . . 108.4 ?
Sn1 C1 H1A . . 108.4 ?
S1 C1 H1B . . 108.4 ?
Sn1 C1 H1B . . 108.4 ?
H1A C1 H1B . . 107.5 ?
S2 C2 Sn1 . . 113.67(16) ?
S2 C2 H2A . . 108.8 ?
Sn1 C2 H2A . . 108.8 ?
S2 C2 H2B . . 108.8 ?
Sn1 C2 H2B . . 108.8 ?
H2A C2 H2B . . 107.7 ?
C4 C3 S3 . . 115.6(2) ?
C4 C3 S1 . . 126.9(2) ?
S3 C3 S1 . . 117.47(17) ?
C3 C4 S4 . . 116.1(2) ?
C3 C4 S2 . . 126.6(2) ?
S4 C4 S2 . . 117.28(17) ?
S5 C5 S3 . . 123.7(2) ?
S5 C5 S4 . . 123.8(2) ?
S3 C5 S4 . . 112.45(16) ?
S6 C6 Sn1 . . 114.44(19) ?
S6 C6 H6A . . 108.7 ?
Sn1 C6 H6A . . 108.7 ?
S6 C6 H6B . . 108.7 ?
Sn1 C6 H6B . . 108.7 ?
H6A C6 H6B . . 107.6 ?
S7 C7 Sn1 . . 119.35(19) ?
S7 C7 H7A . . 107.5 ?
Sn1 C7 H7A . . 107.5 ?
S7 C7 H7B . . 107.5 ?
Sn1 C7 H7B . . 107.5 ?
H7A C7 H7B . . 107.0 ?
C9 C8 S8 . . 116.1(3) ?
C9 C8 S6 . . 126.4(3) ?
S8 C8 S6 . . 117.5(2) ?
C8 C9 S9 . . 116.0(3) ?
C8 C9 S7 . . 127.1(3) ?
S9 C9 S7 . . 116.9(2) ?
S10 C10 S8 . . 123.8(2) ?
S10 C10 S9 . . 123.8(2) ?
S8 C10 S9 . . 112.5(2) ?

loop_
_geom_bond_atom_site_label_1
_geom_bond_atom_site_label_2
_geom_bond_site_symmetry_2
_geom_bond_distance
_geom_bond_publ_flag
Sn1 C7 . 2.146(4) yes
Sn1 C1 . 2.151(3) yes
Sn1 C6 . 2.157(3) yes
Sn1 C2 . 2.168(3) yes
Sn1 S5 3_567 3.7788(9) yes
S1 C3 . 1.754(3) ?
S1 C1 . 1.822(3) ?
S1 S5 4_557 3.4122(13) ?
S2 C4 . 1.759(3) ?
S2 C2 . 1.813(3) ?
S2 S7 2_454 3.4724(12) ?
S3 C5 . 1.717(3) ?
S3 C3 . 1.744(3) ?
S4 C5 . 1.726(3) ?
S4 C4 . 1.741(3) ?
S5 C5 . 1.650(3) ?
S5 S1 4_567 3.4122(13) ?
S5 Sn1 3_567 3.7788(9) ?
S6 C8 . 1.758(3) ?
S6 C6 . 1.791(4) ?
S7 C9 . 1.755(3) ?
S7 C7 . 1.784(4) ?
S7 S2 2 3.4724(12) ?
S8 C10 . 1.726(4) ?
S8 C8 . 1.749(3) ?
S9 C10 . 1.735(4) ?
S9 C9 . 1.744(4) ?
S10 C10 . 1.643(4) ?
S10 S10 3_666 3.328(2) ?
C1 H1A . 0.9700 ?
C1 H1B . 0.9700 ?
C2 H2A . 0.9700 ?
C2 H2B . 0.9700 ?
C3 C4 . 1.342(4) ?
C6 H6A . 0.9700 ?
C6 H6B . 0.9700 ?
C7 H7A . 0.9700 ?
C7 H7B . 0.9700 ?
C8 C9 . 1.345(5) ?

loop_
_geom_torsion_atom_site_label_1
_geom_torsion_atom_site_label_2
_geom_torsion_atom_site_label_3
_geom_torsion_atom_site_label_4
_geom_torsion_site_symmetry_1
_geom_torsion
C3 S1 C1 Sn1 . -75.49(17)
S5 S1 C1 Sn1 4_557 88.56(14)
C7 Sn1 C1 S1 . 167.32(19)
C6 Sn1 C1 S1 . -79.7(2)
C2 Sn1 C1 S1 . 40.9(2)
S5 Sn1 C1 S1 3_567 105.37(16)
C4 S2 C2 Sn1 . 71.67(19)
S7 S2 C2 Sn1 2_454 -75.80(15)
C7 Sn1 C2 S2 . -159.48(17)
C1 Sn1 C2 S2 . -37.5(2)
C6 Sn1 C2 S2 . 82.88(19)
S5 Sn1 C2 S2 3_567 -98.36(16)
C5 S3 C3 C4 . -2.1(3)
C5 S3 C3 S1 . 175.84(18)
C1 S1 C3 C4 . 83.6(3)
S5 S1 C3 C4 4_557 -12.1(6)
C1 S1 C3 S3 . -94.06(19)
S5 S1 C3 S3 4_557 170.2(2)
S3 C3 C4 S4 . 1.1(3)
S1 C3 C4 S4 . -176.67(17)
S3 C3 C4 S2 . -178.72(17)
S1 C3 C4 S2 . 3.5(4)
C5 S4 C4 C3 . 0.5(3)
C5 S4 C4 S2 . -179.66(17)
C2 S2 C4 C3 . -88.9(3)
S7 S2 C4 C3 2_454 29.0(4)
C2 S2 C4 S4 . 91.33(19)
S7 S2 C4 S4 2_454 -150.78(10)
S1 S5 C5 S3 4_567 -119.32(18)
Sn1 S5 C5 S3 3_567 81.8(7)
S1 S5 C5 S4 4_567 58.88(19)
Sn1 S5 C5 S4 3_567 -99.9(7)
C3 S3 C5 S5 . -179.2(2)
C3 S3 C5 S4 . 2.39(19)
C4 S4 C5 S5 . 179.7(2)
C4 S4 C5 S3 . -1.93(18)
C8 S6 C6 Sn1 . -39.5(3)
C7 Sn1 C6 S6 . -37.0(3)
C1 Sn1 C6 S6 . -150.6(2)
C2 Sn1 C6 S6 . 86.3(3)
C9 S7 C7 Sn1 . 10.6(3)
S2 S7 C7 Sn1 2 179.1(3)
C1 Sn1 C7 S7 . 172.6(3)
C6 Sn1 C7 S7 . 57.7(3)
C2 Sn1 C7 S7 . -61.8(3)
S5 Sn1 C7 S7 3_567 -126.0(3)
C10 S8 C8 C9 . 1.0(3)
C10 S8 C8 S6 . 179.76(19)
C6 S6 C8 C9 . 86.4(3)
C6 S6 C8 S8 . -92.2(2)
S8 C8 C9 S9 . -0.5(4)
S6 C8 C9 S9 . -179.04(18)
S8 C8 C9 S7 . -178.56(19)
S6 C8 C9 S7 . 2.9(5)
C10 S9 C9 C8 . -0.4(3)
C10 S9 C9 S7 . 177.9(2)
C7 S7 C9 C8 . -71.1(4)
S2 S7 C9 C8 2 164.0(3)
C7 S7 C9 S9 . 110.8(2)
S2 S7 C9 S9 2 -14.1(7)
S10 S10 C10 S8 3_666 -125.4(5)
S10 S10 C10 S9 3_666 55.0(8)
C8 S8 C10 S10 . 179.1(2)
C8 S8 C10 S9 . -1.2(2)
C9 S9 C10 S10 . -179.3(2)
C9 S9 C10 S8 . 1.0(2)
